data_7718933
loop_
_publ_author_name
'Chan, Tek Long'
'Zhang, Jie'
'Xie, Zuowei'

_publ_section_title
;
 Carboranyl diphosphenes: synthesis, structure and reactivity.
;
_journal_issue 28
_journal_name_full 'Dalton transactions (Cambridge, England : 2003)'
_journal_page_first 10946
_journal_page_last 10955
_journal_paper_doi 10.1039/d5dt01239b
_journal_volume 54
_journal_year 2025
_chemical_formula_sum 'C13 H25 B10 Cl N P'
_chemical_formula_weight 369.86
_space_group_crystal_system monoclinic
_space_group_IT_number 14
_space_group_name_Hall '-P 2ybc'
_space_group_name_H-M_alt 'P 1 21/c 1'
_atom_sites_solution_hydrogens mixed
_audit_creation_method SHELXL-2014/6
_audit_update_record
;
2025-04-24 deposited with the CCDC.	2025-06-18 downloaded from the CCDC.
;
_cell_angle_alpha 90
_cell_angle_beta 105.611(2)
_cell_angle_gamma 90
_cell_formula_units_Z 4
_cell_length_a 11.0490(4)
_cell_length_b 10.7827(4)
_cell_length_c 17.4623(6)
_cell_measurement_reflns_used 128
_cell_measurement_temperature 296(2)
_cell_measurement_theta_max 15
_cell_measurement_theta_min 15
_cell_volume 2003.68(13)
_computing_cell_refinement 'BRUKER KAPPA APEXII DUO DIFFRACTOMETER'
_computing_data_collection 'BRUKER KAPPA APEXII DUO DIFFRACTOMETER'
_computing_data_reduction 'BRUKER KAPPA APEXII DUO DIFFRACTOMETER'
_computing_molecular_graphics 'BRUKER SHELXTL'
_computing_publication_material 'BRUKER SHELXTL'
_computing_structure_refinement 'SHELXL-2014/6 (Sheldrick, 2014)'
_diffrn_ambient_temperature 296(2)
_diffrn_measured_fraction_theta_full 0.992
_diffrn_measured_fraction_theta_max 0.992
_diffrn_measurement_device_type 'BRUKER KAPPA APEXII DUO DIFFRACTOMETER'
_diffrn_measurement_method 'PHI & OMEGA SCAN'
_diffrn_radiation_type MoK\a
_diffrn_radiation_wavelength 0.71073
_diffrn_reflns_av_R_equivalents 0.0649
_diffrn_reflns_av_unetI/netI 0.0260
_diffrn_reflns_Laue_measured_fraction_full 0.992
_diffrn_reflns_Laue_measured_fraction_max 0.992
_diffrn_reflns_limit_h_max 13
_diffrn_reflns_limit_h_min -13
_diffrn_reflns_limit_k_max 12
_diffrn_reflns_limit_k_min -12
_diffrn_reflns_limit_l_max 20
_diffrn_reflns_limit_l_min -20
_diffrn_reflns_number 35624
_diffrn_reflns_point_group_measured_fraction_full 0.992
_diffrn_reflns_point_group_measured_fraction_max 0.992
_diffrn_reflns_theta_full 25.242
_diffrn_reflns_theta_max 25.247
_diffrn_reflns_theta_min 1.914
_exptl_absorpt_coefficient_mu 0.267
_exptl_absorpt_correction_T_max 0.7456
_exptl_absorpt_correction_T_min 0.6279
_exptl_absorpt_correction_type multi-scan
_exptl_crystal_colour colourless
_exptl_crystal_density_diffrn 1.226
_exptl_crystal_description block
_exptl_crystal_F_000 768
_exptl_crystal_size_max 0.400
_exptl_crystal_size_mid 0.300
_exptl_crystal_size_min 0.200
_refine_diff_density_max 0.363
_refine_diff_density_min -0.551
_refine_diff_density_rms 0.055
_refine_ls_extinction_method none
_refine_ls_goodness_of_fit_ref 1.042
_refine_ls_hydrogen_treatment riding
_refine_ls_matrix_type full
_refine_ls_number_parameters 239
_refine_ls_number_reflns 3594
_refine_ls_number_restraints 0
_refine_ls_restrained_S_all 1.042
_refine_ls_R_factor_all 0.0662
_refine_ls_R_factor_gt 0.0514
_refine_ls_shift/su_max 0.000
_refine_ls_shift/su_mean 0.000
_refine_ls_structure_factor_coef Fsqd
_refine_ls_weighting_details 'w=1/[\s^2^(Fo^2^)+(0.0893P)^2^+0.9861P] where P=(Fo^2^+2Fc^2^)/3'
_refine_ls_weighting_scheme calc
_refine_ls_wR_factor_gt 0.1400
_refine_ls_wR_factor_ref 0.1577
_reflns_Friedel_coverage 0.000
_reflns_number_gt 2879
_reflns_number_total 3594
_reflns_threshold_expression 'I > 2\s(I)'
_cod_data_source_file d5dt01239b2.cif
_cod_data_source_block 12
_cod_depositor_comments 'Adding full bibliography for 7718922--7718935.cif.'
_cod_original_sg_symbol_H-M 'P 21/c'
_cod_database_code 7718933
_shelx_space_group_comment
;
The symmetry employed for this shelxl refinement is uniquely defined
by the following loop, which should always be used as a source of
symmetry information in preference to the above space-group names.
They are only intended as comments.
;
_shelx_estimated_absorpt_t_min 0.901
_shelx_estimated_absorpt_t_max 0.948
_shelxl_version_number 2014/6

loop_
_space_group_symop_operation_xyz
'x, y, z'
'-x, y+1/2, -z+1/2'
'-x, -y, -z'
'x, -y-1/2, z-1/2'

loop_
_atom_site_label
_atom_site_type_symbol
_atom_site_fract_x
_atom_site_fract_y
_atom_site_fract_z
_atom_site_U_iso_or_equiv
_atom_site_adp_type
_atom_site_occupancy
_atom_site_site_symmetry_order
_atom_site_calc_flag
_atom_site_refinement_flags_posn
_atom_site_refinement_flags_adp
_atom_site_refinement_flags_occupancy
_atom_site_disorder_assembly
_atom_site_disorder_group
Cl1 Cl 0.30317(10) 1.07319(7) -0.07773(5) 0.0805(3) Uani 1 1 d . . . . .
P1 P 0.27389(8) 0.92741(6) 0.00023(4) 0.0537(2) Uani 1 1 d . . . . .
N1 N 0.25964(17) 0.78491(17) 0.08793(10) 0.0385(4) Uani 1 1 d . . . . .
C1 C 0.25754(19) 0.9531(2) 0.16895(12) 0.0337(5) Uani 1 1 d . . . . .
C2 C 0.2835(2) 1.0275(2) 0.08919(12) 0.0363(5) Uani 1 1 d . . . . .
C11 C 0.23461(18) 0.8136(2) 0.15269(12) 0.0348(5) Uani 1 1 d . . . . .
C12 C 0.1746(2) 0.7318(2) 0.20453(13) 0.0429(5) Uani 1 1 d . . . . .
C13 C 0.1977(3) 0.5929(2) 0.19581(16) 0.0550(7) Uani 1 1 d . . . . .
H13A H 0.1583 0.5465 0.2294 0.083 Uiso 1 1 calc R U . . .
H13B H 0.1630 0.5684 0.1415 0.083 Uiso 1 1 calc R U . . .
H13C H 0.2865 0.5769 0.2111 0.083 Uiso 1 1 calc R U . . .
C14 C 0.2225(3) 0.7603(2) 0.29446(14) 0.0535(6) Uani 1 1 d . . . . .
H14A H 0.2102 0.8467 0.3034 0.080 Uiso 1 1 calc R U . . .
H14B H 0.1767 0.7111 0.3230 0.080 Uiso 1 1 calc R U . . .
H14C H 0.3103 0.7408 0.3128 0.080 Uiso 1 1 calc R U . . .
C15 C 0.0315(2) 0.7565(3) 0.17490(17) 0.0602(7) Uani 1 1 d . . . . .
H15A H 0.0155 0.8432 0.1800 0.090 Uiso 1 1 calc R U . . .
H15B H 0.0016 0.7324 0.1201 0.090 Uiso 1 1 calc R U . . .
H15C H -0.0113 0.7092 0.2062 0.090 Uiso 1 1 calc R U . . .
C16 C 0.2482(2) 0.6686(2) 0.04753(13) 0.0403(5) Uani 1 1 d . . . . .
C17 C 0.3529(2) 0.5945(2) 0.05634(16) 0.0518(6) Uani 1 1 d . . . . .
H17A H 0.4290 0.6162 0.0917 0.062 Uiso 1 1 calc R U . . .
C18 C 0.3426(3) 0.4869(3) 0.01149(19) 0.0659(8) Uani 1 1 d . . . . .
H18A H 0.4114 0.4342 0.0185 0.079 Uiso 1 1 calc R U . . .
C19 C 0.2305(3) 0.4574(3) -0.04371(18) 0.0683(9) Uani 1 1 d . . . . .
H19A H 0.2241 0.3855 -0.0739 0.082 Uiso 1 1 calc R U . . .
C20 C 0.1306(3) 0.5337(3) -0.05333(17) 0.0658(8) Uani 1 1 d . . . . .
H20A H 0.0558 0.5139 -0.0907 0.079 Uiso 1 1 calc R U . . .
C21 C 0.1372(2) 0.6399(3) -0.00915(15) 0.0534(6) Uani 1 1 d . . . . .
H21A H 0.0680 0.6921 -0.0171 0.064 Uiso 1 1 calc R U . . .
B3 B 0.1418(2) 1.0482(3) 0.11240(16) 0.0432(6) Uani 1 1 d . . . . .
H3 H 0.0508 1.0141 0.0757 0.052 Uiso 1 1 calc R U . . .
B4 B 0.1805(3) 1.0493(3) 0.21806(15) 0.0430(6) Uani 1 1 d . . . . .
H4 H 0.1138 1.0171 0.2505 0.052 Uiso 1 1 calc R U . . .
B5 B 0.3452(3) 1.0213(3) 0.25470(15) 0.0429(6) Uani 1 1 d . . . . .
H5 H 0.3852 0.9710 0.3106 0.051 Uiso 1 1 calc R U . . .
B6 B 0.4084(2) 1.0039(3) 0.17177(15) 0.0405(6) Uani 1 1 d . . . . .
H6 H 0.4879 0.9416 0.1733 0.049 Uiso 1 1 calc R U . . .
B7 B 0.2226(3) 1.1737(3) 0.08204(17) 0.0496(7) Uani 1 1 d . . . . .
H7 H 0.1830 1.2224 0.0255 0.060 Uiso 1 1 calc R U . . .
B8 B 0.1590(3) 1.1902(3) 0.16439(18) 0.0538(7) Uani 1 1 d . . . . .
H8 H 0.0778 1.2506 0.1619 0.065 Uiso 1 1 calc R U . . .
B9 B 0.2842(3) 1.1745(3) 0.25211(17) 0.0514(7) Uani 1 1 d . . . . .
H9 H 0.2850 1.2250 0.3070 0.062 Uiso 1 1 calc R U . . .
B10 B 0.4240(3) 1.1466(3) 0.22333(18) 0.0515(7) Uani 1 1 d . . . . .
H10 H 0.5160 1.1789 0.2596 0.062 Uiso 1 1 calc R U . . .
B11 B 0.3862(3) 1.1464(3) 0.11828(17) 0.0481(6) Uani 1 1 d . . . . .
H11 H 0.4529 1.1774 0.0854 0.058 Uiso 1 1 calc R U . . .
B12 B 0.3098(3) 1.2517(3) 0.16800(18) 0.0564(8) Uani 1 1 d . . . . .
H12 H 0.3271 1.3522 0.1681 0.068 Uiso 1 1 calc R U . . .
H1 H 0.379(2) 0.891(2) 0.0131(15) 0.053(7) Uiso 1 1 d . . . . .

loop_
_atom_site_aniso_label
_atom_site_aniso_U_11
_atom_site_aniso_U_22
_atom_site_aniso_U_33
_atom_site_aniso_U_23
_atom_site_aniso_U_13
_atom_site_aniso_U_12
Cl1 0.1342(8) 0.0662(5) 0.0527(4) 0.0129(3) 0.0452(5) 0.0012(5)
P1 0.0805(5) 0.0474(4) 0.0359(4) -0.0019(3) 0.0203(3) -0.0019(3)
N1 0.0392(10) 0.0403(10) 0.0349(9) -0.0017(8) 0.0080(8) -0.0015(8)
C1 0.0314(10) 0.0390(11) 0.0289(10) 0.0012(8) 0.0047(8) 0.0024(8)
C2 0.0394(11) 0.0370(11) 0.0324(11) 0.0014(9) 0.0097(9) 0.0017(9)
C11 0.0284(10) 0.0395(12) 0.0334(11) 0.0004(9) 0.0032(8) 0.0013(8)
C12 0.0446(12) 0.0463(13) 0.0388(12) 0.0018(10) 0.0129(10) -0.0045(10)
C13 0.0707(17) 0.0455(14) 0.0517(15) 0.0029(11) 0.0214(13) -0.0119(12)
C14 0.0707(17) 0.0537(15) 0.0382(13) 0.0038(11) 0.0184(12) -0.0036(13)
C15 0.0448(14) 0.0736(19) 0.0648(17) 0.0018(14) 0.0190(13) -0.0122(13)
C16 0.0487(13) 0.0387(12) 0.0352(11) -0.0043(9) 0.0143(10) -0.0061(10)
C17 0.0521(14) 0.0492(14) 0.0546(15) -0.0045(11) 0.0151(12) 0.0023(11)
C18 0.084(2) 0.0486(16) 0.076(2) -0.0026(14) 0.0422(18) 0.0069(15)
C19 0.107(3) 0.0494(16) 0.0580(17) -0.0169(13) 0.0391(18) -0.0257(17)
C20 0.083(2) 0.0631(18) 0.0486(16) -0.0144(13) 0.0125(14) -0.0284(16)
C21 0.0521(14) 0.0578(16) 0.0467(14) -0.0064(12) 0.0071(11) -0.0101(12)
B3 0.0364(13) 0.0515(16) 0.0397(14) 0.0061(11) 0.0066(11) 0.0124(11)
B4 0.0460(14) 0.0460(15) 0.0386(14) -0.0017(11) 0.0139(12) 0.0086(12)
B5 0.0447(14) 0.0465(15) 0.0328(13) -0.0036(11) 0.0024(11) -0.0011(12)
B6 0.0325(12) 0.0457(14) 0.0405(14) 0.0008(11) 0.0052(11) -0.0025(11)
B7 0.0631(18) 0.0402(15) 0.0455(15) 0.0070(12) 0.0144(13) 0.0121(13)
B8 0.0627(18) 0.0493(16) 0.0503(16) 0.0048(13) 0.0170(14) 0.0191(14)
B9 0.0683(19) 0.0432(15) 0.0424(15) -0.0074(12) 0.0141(14) 0.0024(13)
B10 0.0564(17) 0.0453(16) 0.0488(16) -0.0068(12) 0.0074(13) -0.0111(13)
B11 0.0561(16) 0.0404(15) 0.0482(15) 0.0014(12) 0.0150(13) -0.0067(12)
B12 0.079(2) 0.0371(15) 0.0545(17) -0.0003(13) 0.0200(16) 0.0016(14)

loop_
_atom_type_symbol
_atom_type_description
_atom_type_scat_dispersion_real
_atom_type_scat_dispersion_imag
_atom_type_scat_source
C C 0.0033 0.0016 'International Tables Vol C Tables 4.2.6.8 and 6.1.1.4'
H H 0.0000 0.0000 'International Tables Vol C Tables 4.2.6.8 and 6.1.1.4'
B B 0.0013 0.0007 'International Tables Vol C Tables 4.2.6.8 and 6.1.1.4'
N N 0.0061 0.0033 'International Tables Vol C Tables 4.2.6.8 and 6.1.1.4'
P P 0.1023 0.0942 'International Tables Vol C Tables 4.2.6.8 and 6.1.1.4'
Cl Cl 0.1484 0.1585 'International Tables Vol C Tables 4.2.6.8 and 6.1.1.4'

loop_
_geom_angle_atom_site_label_1
_geom_angle_atom_site_label_2
_geom_angle_atom_site_label_3
_geom_angle
_geom_angle_site_symmetry_1
_geom_angle_site_symmetry_3
_geom_angle_publ_flag
C2 P1 Cl1 96.81(7) . . ?
C2 P1 N1 79.88(8) . . ?
Cl1 P1 N1 174.71(7) . . ?
C11 N1 C16 129.87(19) . . ?
C11 N1 P1 121.42(15) . . ?
C16 N1 P1 106.39(13) . . ?
C11 C1 C2 111.51(16) . . ?
C11 C1 B4 127.26(18) . . ?
C2 C1 B4 109.96(17) . . ?
C11 C1 B5 127.35(18) . . ?
C2 C1 B5 109.45(17) . . ?
B4 C1 B5 62.77(15) . . ?
C11 C1 B3 114.52(17) . . ?
C2 C1 B3 60.86(13) . . ?
B4 C1 B3 62.29(14) . . ?
B5 C1 B3 113.69(18) . . ?
C11 C1 B6 114.90(17) . . ?
C2 C1 B6 60.19(13) . . ?
B4 C1 B6 113.35(18) . . ?
B5 C1 B6 61.93(14) . . ?
B3 C1 B6 112.66(17) . . ?
B11 C2 C1 111.03(17) . . ?
B11 C2 B7 62.77(16) . . ?
C1 C2 B7 110.27(17) . . ?
B11 C2 B6 62.72(15) . . ?
C1 C2 B6 61.20(13) . . ?
B7 C2 B6 114.14(18) . . ?
B11 C2 B3 113.97(19) . . ?
C1 C2 B3 60.41(13) . . ?
B7 C2 B3 62.29(15) . . ?
B6 C2 B3 113.14(16) . . ?
B11 C2 P1 124.66(16) . . ?
C1 C2 P1 115.08(14) . . ?
B7 C2 P1 122.64(15) . . ?
B6 C2 P1 117.55(15) . . ?
B3 C2 P1 114.50(15) . . ?
N1 C11 C12 128.0(2) . . ?
N1 C11 C1 109.69(18) . . ?
C12 C11 C1 121.87(18) . . ?
C13 C12 C11 113.06(19) . . ?
C13 C12 C14 105.9(2) . . ?
C11 C12 C14 113.59(19) . . ?
C13 C12 C15 108.5(2) . . ?
C11 C12 C15 105.58(19) . . ?
C14 C12 C15 110.2(2) . . ?
C17 C16 C21 120.2(2) . . ?
C17 C16 N1 119.6(2) . . ?
C21 C16 N1 119.5(2) . . ?
C16 C17 C18 118.9(3) . . ?
C19 C18 C17 120.4(3) . . ?
C20 C19 C18 119.6(3) . . ?
C19 C20 C21 121.4(3) . . ?
C20 C21 C16 119.4(3) . . ?
C1 B3 C2 58.73(12) . . ?
C1 B3 B8 105.09(18) . . ?
C2 B3 B8 104.61(19) . . ?
C1 B3 B4 58.41(13) . . ?
C2 B3 B4 105.23(17) . . ?
B8 B3 B4 59.87(16) . . ?
C1 B3 B7 105.53(18) . . ?
C2 B3 B7 58.02(14) . . ?
B8 B3 B7 59.98(17) . . ?
B4 B3 B7 107.7(2) . . ?
C1 B4 B9 105.48(19) . . ?
C1 B4 B8 105.63(18) . . ?
B9 B4 B8 60.26(17) . . ?
C1 B4 B3 59.30(13) . . ?
B9 B4 B3 107.9(2) . . ?
B8 B4 B3 59.67(16) . . ?
C1 B4 B5 58.72(13) . . ?
B9 B4 B5 60.14(16) . . ?
B8 B4 B5 108.3(2) . . ?
B3 B4 B5 107.98(18) . . ?
C1 B5 B10 105.44(18) . . ?
C1 B5 B6 59.80(13) . . ?
B10 B5 B6 59.71(15) . . ?
C1 B5 B9 104.78(18) . . ?
B10 B5 B9 59.93(17) . . ?
B6 B5 B9 107.8(2) . . ?
C1 B5 B4 58.51(13) . . ?
B10 B5 B4 107.4(2) . . ?
B6 B5 B4 108.17(17) . . ?
B9 B5 B4 59.46(16) . . ?
C2 B6 C1 58.62(12) . . ?
C2 B6 B10 104.09(18) . . ?
C1 B6 B10 104.44(18) . . ?
C2 B6 B5 105.29(17) . . ?
C1 B6 B5 58.27(13) . . ?
B10 B6 B5 59.94(16) . . ?
C2 B6 B11 57.85(14) . . ?
C1 B6 B11 105.11(18) . . ?
B10 B6 B11 59.78(16) . . ?
B5 B6 B11 107.9(2) . . ?
C2 B7 B12 105.3(2) . . ?
C2 B7 B8 105.59(19) . . ?
B12 B7 B8 60.42(18) . . ?
C2 B7 B11 58.39(15) . . ?
B12 B7 B11 60.26(17) . . ?
B8 B7 B11 108.4(2) . . ?
C2 B7 B3 59.69(14) . . ?
B12 B7 B3 108.2(2) . . ?
B8 B7 B3 59.59(16) . . ?
B11 B7 B3 108.27(19) . . ?
B3 B8 B4 60.46(15) . . ?
B3 B8 B7 60.43(16) . . ?
B4 B8 B7 108.52(19) . . ?
B3 B8 B9 108.21(19) . . ?
B4 B8 B9 59.86(16) . . ?
B7 B8 B9 107.7(2) . . ?
B3 B8 B12 108.2(2) . . ?
B4 B8 B12 108.1(2) . . ?
B7 B8 B12 59.58(17) . . ?
B9 B8 B12 59.98(17) . . ?
B4 B9 B10 108.06(19) . . ?
B4 B9 B8 59.89(17) . . ?
B10 B9 B8 107.9(2) . . ?
B4 B9 B12 108.2(2) . . ?
B10 B9 B12 60.04(17) . . ?
B8 B9 B12 60.13(18) . . ?
B4 B9 B5 60.40(15) . . ?
B10 B9 B5 59.82(16) . . ?
B8 B9 B5 108.20(19) . . ?
B12 B9 B5 108.2(2) . . ?
B6 B10 B11 60.49(15) . . ?
B6 B10 B5 60.35(15) . . ?
B11 B10 B5 108.75(19) . . ?
B6 B10 B9 108.6(2) . . ?
B11 B10 B9 108.3(2) . . ?
B5 B10 B9 60.25(16) . . ?
B6 B10 B12 108.7(2) . . ?
B11 B10 B12 60.09(17) . . ?
B5 B10 B12 108.6(2) . . ?
B9 B10 B12 60.04(17) . . ?
C2 B11 B10 105.27(19) . . ?
C2 B11 B7 58.84(15) . . ?
B10 B11 B7 107.7(2) . . ?
C2 B11 B12 105.2(2) . . ?
B10 B11 B12 60.17(17) . . ?
B7 B11 B12 59.66(17) . . ?
C2 B11 B6 59.43(14) . . ?
B10 B11 B6 59.73(16) . . ?
B7 B11 B6 108.28(19) . . ?
B12 B11 B6 108.2(2) . . ?
B7 B12 B11 60.09(17) . . ?
B7 B12 B10 107.7(2) . . ?
B11 B12 B10 59.75(17) . . ?
B7 B12 B9 107.9(2) . . ?
B11 B12 B9 107.9(2) . . ?
B10 B12 B9 59.92(17) . . ?
B7 B12 B8 60.00(18) . . ?
B11 B12 B8 108.0(2) . . ?
B10 B12 B8 107.6(2) . . ?
B9 B12 B8 59.89(17) . . ?

loop_
_geom_bond_atom_site_label_1
_geom_bond_atom_site_label_2
_geom_bond_distance
_geom_bond_site_symmetry_2
_geom_bond_publ_flag
Cl1 P1 2.1600(10) . ?
P1 C2 1.871(2) . ?
P1 N1 2.2048(19) . ?
N1 C11 1.273(3) . ?
N1 C16 1.427(3) . ?
C1 C11 1.539(3) . ?
C1 C2 1.698(3) . ?
C1 B4 1.711(3) . ?
C1 B5 1.715(3) . ?
C1 B3 1.727(3) . ?
C1 B6 1.743(3) . ?
C2 B11 1.697(4) . ?
C2 B7 1.705(3) . ?
C2 B6 1.725(3) . ?
C2 B3 1.735(3) . ?
C11 C12 1.536(3) . ?
C12 C13 1.534(3) . ?
C12 C14 1.547(3) . ?
C12 C15 1.548(3) . ?
C16 C17 1.380(3) . ?
C16 C21 1.388(3) . ?
C17 C18 1.387(4) . ?
C18 C19 1.387(5) . ?
C19 C20 1.350(4) . ?
C20 C21 1.371(4) . ?
B3 B8 1.764(4) . ?
B3 B4 1.778(4) . ?
B3 B7 1.779(4) . ?
B4 B9 1.767(4) . ?
B4 B8 1.768(4) . ?
B4 B5 1.784(4) . ?
B5 B10 1.772(4) . ?
B5 B6 1.779(4) . ?
B5 B9 1.780(4) . ?
B6 B10 1.768(4) . ?
B6 B11 1.781(4) . ?
B7 B12 1.764(4) . ?
B7 B8 1.771(4) . ?
B7 B11 1.771(4) . ?
B8 B9 1.774(4) . ?
B8 B12 1.779(5) . ?
B9 B10 1.774(4) . ?
B9 B12 1.776(4) . ?
B10 B11 1.768(4) . ?
B10 B12 1.776(4) . ?
B11 B12 1.774(4) . ?
